data_7160587
loop_
_publ_author_name
'Subramanian, Karpagam'
'Vinayagam, Dhandapani'

_publ_section_title
;
 Dual Recognition Site-Based Ratiometric Fluorescent Probe with Reversible
 Mechanochromism and Acetochromism for Ultra-Sensitive Hypochlorite
 Detection
;
_journal_name_full 'Organic &amp; Biomolecular Chemistry'
_journal_paper_doi 10.1039/D5OB00676G
_journal_year 2025
_chemical_formula_moiety 'C16 H13 N O S'
_chemical_formula_sum 'C16 H13 N O S'
_chemical_formula_weight 267.33
_chemical_name_systematic P-CHO
_space_group_crystal_system orthorhombic
_space_group_IT_number 29
_space_group_name_Hall 'P 2c -2ac'
_space_group_name_H-M_alt 'P c a 21'
_atom_sites_solution_hydrogens mixed
_atom_sites_solution_primary dual
_audit_creation_date 2024-10-16
_audit_creation_method
;
Olex2 1.5
(compiled 2024.02.16 svn.r378c4104 for OlexSys, GUI svn.r6928)
;
_audit_update_record
;
2024-10-16 deposited with the CCDC.	2025-06-06 downloaded from the CCDC.
;
_cell_angle_alpha 90
_cell_angle_beta 90
_cell_angle_gamma 90
_cell_formula_units_Z 8
_cell_length_a 25.097(3)
_cell_length_b 12.5844(16)
_cell_length_c 8.4550(11)
_cell_measurement_reflns_used 9967
_cell_measurement_temperature 300.00
_cell_measurement_theta_max 25.093
_cell_measurement_theta_min 2.902
_cell_volume 2670.3(6)
_computing_cell_refinement 'SAINT V8.40B (?, 2016)'
_computing_data_reduction 'SAINT V8.40B (?, 2016)'
_computing_molecular_graphics 'Olex2 1.5 (Dolomanov et al., 2009)'
_computing_publication_material 'Olex2 1.5 (Dolomanov et al., 2009)'
_computing_structure_refinement 'SHELXL 2019/3 (Sheldrick, 2015)'
_computing_structure_solution 'SHELXT 2018/2 (Sheldrick, 2018)'
_diffrn_ambient_temperature 300.00
_diffrn_measured_fraction_theta_full 0.973
_diffrn_measured_fraction_theta_max 0.977
_diffrn_measurement_device_type 'Bruker APEX-II CCD'
_diffrn_measurement_method '\f and \w scans'
_diffrn_radiation_type MoK\a
_diffrn_radiation_wavelength 0.71073
_diffrn_reflns_av_R_equivalents 0.0740
_diffrn_reflns_av_unetI/netI 0.0701
_diffrn_reflns_Laue_measured_fraction_full 0.973
_diffrn_reflns_Laue_measured_fraction_max 0.977
_diffrn_reflns_limit_h_max 33
_diffrn_reflns_limit_h_min -33
_diffrn_reflns_limit_k_max 16
_diffrn_reflns_limit_k_min -16
_diffrn_reflns_limit_l_max 7
_diffrn_reflns_limit_l_min -11
_diffrn_reflns_number 23114
_diffrn_reflns_point_group_measured_fraction_full 0.861
_diffrn_reflns_point_group_measured_fraction_max 0.828
_diffrn_reflns_theta_full 25.242
_diffrn_reflns_theta_max 28.353
_diffrn_reflns_theta_min 2.905
_diffrn_source_current 1.4
_diffrn_source_power 0.07
_diffrn_source_voltage 50.0
_diffrn_standards_number 0
_exptl_absorpt_coefficient_mu 0.233
_exptl_absorpt_correction_T_max 0.7457
_exptl_absorpt_correction_T_min 0.5288
_exptl_absorpt_correction_type analytical
_exptl_absorpt_process_details
;
SADABS-2016/2 (Bruker,2016/2) was used for absorption correction.
wR2(int) was 0.1256 before and 0.1003 after correction.
The Ratio of minimum to maximum transmission is 0.7091.
The \l/2 correction factor is Not present.
;
_exptl_crystal_colour yellow
_exptl_crystal_colour_primary yellow
_exptl_crystal_density_diffrn 1.330
_exptl_crystal_description block
_exptl_crystal_F_000 1120
_exptl_crystal_preparation HEXANE
_exptl_crystal_recrystallization_method NA
_exptl_crystal_size_max 0.268
_exptl_crystal_size_mid 0.238
_exptl_crystal_size_min 0.146
_refine_diff_density_max 0.867
_refine_diff_density_min -0.338
_refine_diff_density_rms 0.108
_refine_ls_abs_structure_details
;
 Flack x determined using 1208 quotients [(I+)-(I-)]/[(I+)+(I-)]
 (Parsons, Flack and Wagner, Acta Cryst. B69 (2013) 249-259).
;
_refine_ls_abs_structure_Flack 0.16(5)
_refine_ls_extinction_method none
_refine_ls_goodness_of_fit_ref 1.059
_refine_ls_hydrogen_treatment mixed
_refine_ls_matrix_type full
_refine_ls_number_parameters 352
_refine_ls_number_reflns 5538
_refine_ls_number_restraints 1
_refine_ls_restrained_S_all 1.059
_refine_ls_R_factor_all 0.1169
_refine_ls_R_factor_gt 0.0910
_refine_ls_shift/su_max 0.000
_refine_ls_shift/su_mean 0.000
_refine_ls_structure_factor_coef Fsqd
_refine_ls_weighting_details 'w=1/[\s^2^(Fo^2^)+(0.1489P)^2^+0.1011P] where P=(Fo^2^+2Fc^2^)/3'
_refine_ls_weighting_scheme calc
_refine_ls_wR_factor_gt 0.2092
_refine_ls_wR_factor_ref 0.2278
_reflns_Friedel_coverage 0.589
_reflns_Friedel_fraction_full 0.731
_reflns_Friedel_fraction_max 0.658
_reflns_number_gt 4124
_reflns_number_total 5538
_reflns_threshold_expression 'I > 2\s(I)'
_cod_data_source_file d5ob00676g2.cif
_cod_data_source_block p_cho_071024_0m
_cod_database_code 7160587
_shelx_shelxl_version_number 2019/3
_shelx_space_group_comment
;
The symmetry employed for this shelxl refinement is uniquely defined
by the following loop, which should always be used as a source of
symmetry information in preference to the above space-group names.
They are only intended as comments.
;
_olex2_refinement_description
;
1. Fixed Uiso
 At 1.2 times of:
  All C(H,H) groups, H12 of C12, H26 of C26, H7 of C7, H15 of C15, H22 of C22,
   H17 of C17, H28 of C28, H23 of C23, H9 of C9, H11 of C11, H25 of C25, H3 of
  C3, H19 of C19, H31 of C31, H6 of C6, H10 of C10, H1 of C1
 At 1.5 times of:
  H30A of C30
2.a Secondary CH2 refined with riding coordinates:
 C14(H14A,H14B), C29(H29A,H29B)
2.b Aromatic/amide H refined with riding coordinates:
 C3(H3), C17(H17), C9(H9), C22(H22), C11(H11), C28(H28), C23(H23), C19(H19),
 C25(H25), C12(H12), C26(H26), C7(H7), C15(H15), C6(H6), C31(H31), C10(H10),
 C1(H1)
2.c X=CH2 refined with riding coordinates:
 C16(H16A,H16B)
2.d Idealised tetrahedral OH refined as rotating group:
 C30(H30A)
;
_olex2_date_sample_completion 2024-10-30
_olex2_date_sample_data_collection 2024-09-30
_olex2_date_sample_submission 2024-09-30
_olex2_exptl_crystal_mounting_method NA
_olex2_submission_original_sample_id P-CHO
_olex2_submission_special_instructions 'No special instructions were received'

loop_
_space_group_symop_operation_xyz
'x, y, z'
'-x, -y, z+1/2'
'x+1/2, -y, z'
'-x+1/2, y, z+1/2'

loop_
_atom_site_label
_atom_site_type_symbol
_atom_site_fract_x
_atom_site_fract_y
_atom_site_fract_z
_atom_site_U_iso_or_equiv
_atom_site_adp_type
_atom_site_occupancy
_atom_site_site_symmetry_order
_atom_site_calc_flag
_atom_site_refinement_flags_posn
_atom_site_refinement_flags_adp
_atom_site_refinement_flags_occupancy
_atom_site_disorder_assembly
_atom_site_disorder_group
S1 S 0.28895(7) 0.52299(14) 0.8450(2) 0.0540(5) Uani 1 1 d . . . . .
S2 S 0.54836(8) 0.01620(13) 0.15547(19) 0.0538(5) Uani 1 1 d . . . . .
N1 N 0.36619(18) 0.4843(4) 0.5707(6) 0.0412(11) Uani 1 1 d . . . . .
C5 C 0.3452(2) 0.5865(4) 0.5813(7) 0.0382(12) Uani 1 1 d . . . . .
N2 N 0.6149(2) -0.0468(4) 0.4381(6) 0.0455(11) Uani 1 1 d . . . . .
C32 C 0.3377(2) 0.3950(4) 0.6262(6) 0.0385(12) Uani 1 1 d . . . . .
O2 O 0.5353(2) 0.4320(4) 0.3031(9) 0.0834(18) Uani 1 1 d . . . . .
C4 C 0.3074(2) 0.6138(4) 0.6954(8) 0.0412(13) Uani 1 1 d . . . . .
C8 C 0.2996(2) 0.4030(5) 0.7454(7) 0.0430(13) Uani 1 1 d . . . . .
C18 C 0.5812(3) 0.2801(5) 0.4015(10) 0.0545(16) Uani 1 1 d . . . . .
C21 C 0.6051(2) 0.0611(5) 0.4256(7) 0.0409(13) Uani 1 1 d . . . . .
C3 C 0.2875(2) 0.7180(5) 0.7069(9) 0.0513(16) Uani 1 1 d . . . . .
H3 H 0.261990 0.734928 0.782558 0.062 Uiso 1 1 calc R U . . .
C2 C 0.3063(3) 0.7945(5) 0.6053(10) 0.0576(19) Uani 1 1 d . . . . .
C17 C 0.5673(3) 0.3920(6) 0.3915(11) 0.063(2) Uani 1 1 d . . . . .
H17 H 0.585019 0.437678 0.460271 0.076 Uiso 1 1 calc R U . . .
C9 C 0.2717(3) 0.3148(6) 0.7942(10) 0.0569(18) Uani 1 1 d . . . . .
H9 H 0.244907 0.322716 0.869386 0.068 Uiso 1 1 calc R U . . .
C24 C 0.5440(2) -0.1050(5) 0.2609(7) 0.0468(15) Uani 1 1 d . . . . .
C22 C 0.6284(2) 0.1360(6) 0.5268(9) 0.0524(15) Uani 1 1 d . . . . .
H22 H 0.651919 0.113417 0.604811 0.063 Uiso 1 1 calc R U . . .
C11 C 0.3211(3) 0.2050(5) 0.6212(9) 0.0575(18) Uani 1 1 d . . . . .
H11 H 0.329364 0.137933 0.581925 0.069 Uiso 1 1 calc R U . . .
C14 C 0.6580(2) -0.0817(6) 0.5440(8) 0.0576(17) Uani 1 1 d . . . . .
H14A H 0.687547 -0.032530 0.533183 0.069 Uiso 1 1 calc R U . . .
H14B H 0.670290 -0.150773 0.508645 0.069 Uiso 1 1 calc R U . . .
C28 C 0.5761(3) -0.2251(5) 0.4541(9) 0.0552(16) Uani 1 1 d . . . . .
H28 H 0.598379 -0.240856 0.538876 0.066 Uiso 1 1 calc R U . . .
C20 C 0.5701(2) 0.1014(5) 0.3082(7) 0.0438(14) Uani 1 1 d . . . . .
C23 C 0.6168(3) 0.2429(5) 0.5123(9) 0.0564(17) Uani 1 1 d . . . . .
H23 H 0.633608 0.291126 0.579131 0.068 Uiso 1 1 calc R U . . .
C19 C 0.5576(2) 0.2066(5) 0.2975(8) 0.0466(14) Uani 1 1 d . . . . .
H19 H 0.533453 0.229741 0.221463 0.056 Uiso 1 1 calc R U . . .
C13 C 0.5783(2) -0.1242(5) 0.3840(7) 0.0440(14) Uani 1 1 d . . . . .
C29 C 0.4141(2) 0.4662(6) 0.4780(8) 0.0506(16) Uani 1 1 d . . . . .
H29A H 0.433070 0.406327 0.523306 0.061 Uiso 1 1 calc R U . . .
H29B H 0.436947 0.528088 0.488472 0.061 Uiso 1 1 calc R U . . .
C25 C 0.5088(3) -0.1816(5) 0.2064(9) 0.0559(17) Uani 1 1 d . . . . .
H25 H 0.485739 -0.165604 0.123730 0.067 Uiso 1 1 calc R U . . .
C30 C 0.5972(4) -0.0744(9) 0.7790(11) 0.080(3) Uani 1 1 d . . . . .
H30A H 0.575529 -0.058368 0.710469 0.119 Uiso 1 1 calc R U . . .
C12 C 0.3481(3) 0.2940(5) 0.5650(9) 0.0513(15) Uani 1 1 d . . . . .
H12 H 0.373427 0.286102 0.485474 0.062 Uiso 1 1 calc R U . . .
C26 C 0.5079(3) -0.2810(6) 0.2738(10) 0.067(2) Uani 1 1 d . . . . .
H26 H 0.485074 -0.333279 0.235706 0.081 Uiso 1 1 calc R U . . .
C27 C 0.5413(4) -0.3012(6) 0.3985(12) 0.070(2) Uani 1 1 d . . . . .
C7 C 0.3430(3) 0.7685(6) 0.4918(10) 0.0622(19) Uani 1 1 d . . . . .
H7 H 0.354864 0.820814 0.422559 0.075 Uiso 1 1 calc R U . . .
C15 C 0.4059(3) 0.4450(6) 0.3053(9) 0.0574(17) Uani 1 1 d . . . . .
H15 H 0.435929 0.428952 0.245243 0.069 Uiso 1 1 calc R U . . .
C6 C 0.3626(3) 0.6669(5) 0.4777(9) 0.0528(16) Uani 1 1 d . . . . .
H6 H 0.387452 0.651272 0.399536 0.063 Uiso 1 1 calc R U . . .
C31 C 0.6440(3) -0.0895(7) 0.7138(10) 0.076(2) Uani 1 1 d . . . . .
H31 H 0.671689 -0.107144 0.782193 0.091 Uiso 1 1 calc R U . . .
C16 C 0.3605(3) 0.4471(6) 0.2327(9) 0.0622(18) Uani 1 1 d . . . . .
H16A H 0.329519 0.462797 0.288465 0.075 Uiso 1 1 calc R U . . .
H16B H 0.358803 0.432909 0.124876 0.075 Uiso 1 1 calc R U . . .
C10 C 0.2822(3) 0.2162(6) 0.7352(11) 0.063(2) Uani 1 1 d . . . . .
H10 H 0.263425 0.157277 0.771351 0.076 Uiso 1 1 calc R U . . .
H30B H 0.598(3) -0.079(6) 0.889(11) 0.06(2) Uiso 1 1 d . . . . .
O1 O 0.2574(3) 0.9380(4) 0.7211(10) 0.101(2) Uani 1 1 d . . . . .
C1 C 0.2877(4) 0.9059(6) 0.6205(13) 0.079(3) Uani 1 1 d . . . . .
H1 H 0.300391 0.954927 0.547191 0.094 Uiso 1 1 calc R U . . .
H27 H 0.552(2) -0.372(5) 0.427(7) 0.034(14) Uiso 1 1 d . . . . .

loop_
_atom_site_aniso_label
_atom_site_aniso_U_11
_atom_site_aniso_U_22
_atom_site_aniso_U_33
_atom_site_aniso_U_23
_atom_site_aniso_U_13
_atom_site_aniso_U_12
S1 0.0544(8) 0.0541(10) 0.0534(11) -0.0001(8) 0.0123(8) 0.0051(7)
S2 0.0664(10) 0.0564(10) 0.0387(8) -0.0073(8) -0.0085(8) 0.0043(8)
N1 0.030(2) 0.045(3) 0.049(3) 0.002(2) 0.001(2) 0.0008(19)
C5 0.033(2) 0.035(3) 0.047(3) 0.001(2) -0.009(2) -0.003(2)
N2 0.044(3) 0.051(3) 0.042(3) -0.010(2) -0.003(2) 0.007(2)
C32 0.034(2) 0.040(3) 0.042(3) 0.007(2) -0.007(2) 0.001(2)
O2 0.066(3) 0.063(4) 0.121(5) 0.008(4) 0.002(4) 0.002(3)
C4 0.036(3) 0.038(3) 0.050(3) -0.003(3) -0.005(2) -0.004(2)
C8 0.038(3) 0.044(3) 0.048(4) 0.010(3) -0.004(2) -0.002(2)
C18 0.048(3) 0.050(4) 0.065(4) -0.003(3) 0.018(3) -0.001(3)
C21 0.036(3) 0.046(3) 0.041(3) -0.011(3) 0.006(2) -0.005(2)
C3 0.043(3) 0.051(4) 0.060(4) -0.008(3) -0.006(3) 0.008(3)
C2 0.061(4) 0.036(3) 0.075(5) -0.005(3) -0.022(4) 0.007(3)
C17 0.048(4) 0.053(4) 0.088(5) -0.008(4) 0.021(4) -0.015(3)
C9 0.044(3) 0.058(4) 0.069(5) 0.022(3) 0.000(3) -0.005(3)
C24 0.044(3) 0.052(4) 0.044(3) -0.012(3) 0.005(2) 0.010(3)
C22 0.043(3) 0.059(4) 0.055(4) -0.008(3) -0.004(3) -0.008(3)
C11 0.063(4) 0.040(4) 0.069(5) 0.014(3) -0.015(4) -0.001(3)
C14 0.042(3) 0.074(5) 0.057(4) -0.016(3) -0.003(3) 0.015(3)
C28 0.064(4) 0.046(4) 0.056(4) -0.003(3) -0.006(3) 0.010(3)
C20 0.039(3) 0.052(4) 0.041(3) -0.008(3) 0.010(2) -0.008(3)
C23 0.056(4) 0.052(4) 0.061(4) -0.018(3) 0.007(3) -0.021(3)
C19 0.039(3) 0.052(4) 0.049(3) 0.005(3) 0.002(3) -0.005(3)
C13 0.039(3) 0.050(4) 0.043(3) -0.011(3) 0.003(2) 0.004(3)
C29 0.035(3) 0.063(4) 0.053(4) 0.012(3) 0.008(3) 0.006(3)
C25 0.049(3) 0.055(4) 0.064(4) -0.003(3) -0.019(3) -0.003(3)
C30 0.079(5) 0.114(7) 0.045(4) -0.008(4) 0.007(4) 0.022(5)
C12 0.057(4) 0.039(3) 0.058(4) 0.002(3) -0.004(3) 0.015(3)
C26 0.060(4) 0.059(5) 0.083(6) -0.025(4) -0.015(4) -0.011(3)
C27 0.083(5) 0.042(4) 0.084(6) -0.007(4) 0.003(5) -0.004(4)
C7 0.070(4) 0.048(4) 0.069(5) 0.011(4) -0.015(4) -0.019(3)
C15 0.048(3) 0.063(4) 0.061(4) -0.002(4) 0.021(3) 0.001(3)
C6 0.057(3) 0.044(4) 0.057(4) 0.006(3) 0.002(3) -0.010(3)
C31 0.061(4) 0.112(7) 0.054(4) -0.009(4) -0.013(4) 0.027(4)
C16 0.065(4) 0.069(4) 0.053(4) 0.010(3) -0.001(3) -0.003(4)
C10 0.061(4) 0.047(4) 0.081(5) 0.021(4) -0.014(4) -0.005(3)
O1 0.124(5) 0.052(3) 0.126(6) -0.011(4) -0.014(5) 0.033(4)
C1 0.090(6) 0.044(4) 0.102(7) 0.005(5) -0.014(5) 0.005(4)

loop_
_atom_type_symbol
_atom_type_description
_atom_type_scat_dispersion_real
_atom_type_scat_dispersion_imag
_atom_type_scat_source
C C 0.0033 0.0016 'International Tables Vol C Tables 4.2.6.8 and 6.1.1.4'
H H 0.0000 0.0000 'International Tables Vol C Tables 4.2.6.8 and 6.1.1.4'
N N 0.0061 0.0033 'International Tables Vol C Tables 4.2.6.8 and 6.1.1.4'
O O 0.0106 0.0060 'International Tables Vol C Tables 4.2.6.8 and 6.1.1.4'
S S 0.1246 0.1234 'International Tables Vol C Tables 4.2.6.8 and 6.1.1.4'

loop_
_geom_angle_atom_site_label_1
_geom_angle_atom_site_label_2
_geom_angle_atom_site_label_3
_geom_angle
_geom_angle_site_symmetry_1
_geom_angle_site_symmetry_3
_geom_angle_publ_flag
C8 S1 C4 100.0(3) . . ?
C20 S2 C24 100.0(3) . . ?
C5 N1 C32 121.5(5) . . ?
C5 N1 C29 119.5(5) . . ?
C32 N1 C29 118.2(5) . . ?
N1 C5 C4 121.9(5) . . ?
N1 C5 C6 120.5(6) . . ?
C4 C5 C6 117.6(5) . . ?
C21 N2 C14 118.1(5) . . ?
C21 N2 C13 122.3(5) . . ?
C13 N2 C14 117.9(6) . . ?
C8 C32 N1 122.0(5) . . ?
C8 C32 C12 117.5(5) . . ?
C12 C32 N1 120.5(5) . . ?
C5 C4 S1 120.9(4) . . ?
C5 C4 C3 121.2(6) . . ?
C3 C4 S1 117.5(5) . . ?
C32 C8 S1 121.0(4) . . ?
C9 C8 S1 118.3(5) . . ?
C9 C8 C32 120.6(6) . . ?
C23 C18 C17 121.6(7) . . ?
C23 C18 C19 118.4(6) . . ?
C19 C18 C17 120.0(7) . . ?
N2 C21 C22 122.6(6) . . ?
N2 C21 C20 121.0(5) . . ?
C22 C21 C20 116.4(6) . . ?
C4 C3 H3 120.4 . . ?
C2 C3 C4 119.3(6) . . ?
C2 C3 H3 120.4 . . ?
C3 C2 C1 120.1(8) . . ?
C7 C2 C3 120.1(6) . . ?
C7 C2 C1 119.8(8) . . ?
O2 C17 C18 126.8(8) . . ?
O2 C17 H17 116.6 . . ?
C18 C17 H17 116.6 . . ?
C8 C9 H9 119.1 . . ?
C10 C9 C8 121.7(7) . . ?
C10 C9 H9 119.1 . . ?
C13 C24 S2 119.7(5) . . ?
C13 C24 C25 122.0(6) . . ?
C25 C24 S2 118.1(5) . . ?
C21 C22 H22 119.6 . . ?
C23 C22 C21 120.9(6) . . ?
C23 C22 H22 119.6 . . ?
C12 C11 H11 120.0 . . ?
C10 C11 H11 120.0 . . ?
C10 C11 C12 120.0(7) . . ?
N2 C14 H14A 108.3 . . ?
N2 C14 H14B 108.3 . . ?
N2 C14 C31 115.9(5) . . ?
H14A C14 H14B 107.4 . . ?
C31 C14 H14A 108.3 . . ?
C31 C14 H14B 108.3 . . ?
C13 C28 H28 119.7 . . ?
C27 C28 H28 119.7 . . ?
C27 C28 C13 120.6(7) . . ?
C21 C20 S2 119.1(5) . . ?
C19 C20 S2 118.0(5) . . ?
C19 C20 C21 122.4(6) . . ?
C18 C23 C22 121.8(6) . . ?
C18 C23 H23 119.1 . . ?
C22 C23 H23 119.1 . . ?
C18 C19 H19 120.0 . . ?
C20 C19 C18 120.0(6) . . ?
C20 C19 H19 120.0 . . ?
C24 C13 N2 122.1(6) . . ?
C24 C13 C28 117.1(6) . . ?
C28 C13 N2 120.8(6) . . ?
N1 C29 H29A 108.3 . . ?
N1 C29 H29B 108.3 . . ?
N1 C29 C15 116.1(5) . . ?
H29A C29 H29B 107.4 . . ?
C15 C29 H29A 108.3 . . ?
C15 C29 H29B 108.3 . . ?
C24 C25 H25 119.8 . . ?
C26 C25 C24 120.4(6) . . ?
C26 C25 H25 119.8 . . ?
H30A C30 H30B 136.9 . . ?
C31 C30 H30A 109.5 . . ?
C31 C30 H30B 113(5) . . ?
C32 C12 H12 119.5 . . ?
C11 C12 C32 121.0(7) . . ?
C11 C12 H12 119.5 . . ?
C25 C26 H26 120.8 . . ?
C27 C26 C25 118.5(6) . . ?
C27 C26 H26 120.8 . . ?
C28 C27 H27 112(3) . . ?
C26 C27 C28 121.4(8) . . ?
C26 C27 H27 123(3) . . ?
C2 C7 H7 119.2 . . ?
C2 C7 C6 121.6(6) . . ?
C6 C7 H7 119.2 . . ?
C29 C15 H15 117.3 . . ?
C16 C15 C29 125.4(6) . . ?
C16 C15 H15 117.3 . . ?
C5 C6 H6 119.9 . . ?
C7 C6 C5 120.2(7) . . ?
C7 C6 H6 119.9 . . ?
C14 C31 H31 116.2 . . ?
C30 C31 C14 127.5(7) . . ?
C30 C31 H31 116.2 . . ?
C15 C16 H16A 120.0 . . ?
C15 C16 H16B 120.0 . . ?
H16A C16 H16B 120.0 . . ?
C9 C10 C11 119.1(7) . . ?
C9 C10 H10 120.5 . . ?
C11 C10 H10 120.5 . . ?
C2 C1 H1 117.5 . . ?
O1 C1 C2 124.9(9) . . ?
O1 C1 H1 117.5 . . ?

loop_
_geom_bond_atom_site_label_1
_geom_bond_atom_site_label_2
_geom_bond_distance
_geom_bond_site_symmetry_2
_geom_bond_publ_flag
S1 C4 1.767(6) . ?
S1 C8 1.750(6) . ?
S2 C24 1.770(7) . ?
S2 C20 1.766(6) . ?
N1 C5 1.392(7) . ?
N1 C32 1.412(7) . ?
N1 C29 1.454(7) . ?
C5 C4 1.397(8) . ?
C5 C6 1.408(9) . ?
N2 C21 1.384(9) . ?
N2 C14 1.470(8) . ?
N2 C13 1.416(8) . ?
C32 C8 1.394(8) . ?
C32 C12 1.396(8) . ?
O2 C17 1.208(10) . ?
C4 C3 1.406(8) . ?
C8 C9 1.375(9) . ?
C18 C17 1.454(10) . ?
C18 C23 1.377(11) . ?
C18 C19 1.407(10) . ?
C21 C22 1.400(9) . ?
C21 C20 1.418(9) . ?
C3 H3 0.9300 . ?
C3 C2 1.373(10) . ?
C2 C7 1.370(11) . ?
C2 C1 1.483(10) . ?
C17 H17 0.9300 . ?
C9 H9 0.9300 . ?
C9 C10 1.364(11) . ?
C24 C13 1.372(9) . ?
C24 C25 1.385(9) . ?
C22 H22 0.9300 . ?
C22 C23 1.382(10) . ?
C11 H11 0.9300 . ?
C11 C12 1.393(9) . ?
C11 C10 1.379(11) . ?
C14 H14A 0.9700 . ?
C14 H14B 0.9700 . ?
C14 C31 1.482(12) . ?
C28 H28 0.9300 . ?
C28 C13 1.402(10) . ?
C28 C27 1.378(11) . ?
C20 C19 1.363(9) . ?
C23 H23 0.9300 . ?
C19 H19 0.9300 . ?
C29 H29A 0.9700 . ?
C29 H29B 0.9700 . ?
C29 C15 1.499(11) . ?
C25 H25 0.9300 . ?
C25 C26 1.375(10) . ?
C30 H30A 0.8200 . ?
C30 C31 1.312(11) . ?
C30 H30B 0.93(9) . ?
C12 H12 0.9300 . ?
C26 H26 0.9300 . ?
C26 C27 1.372(12) . ?
C27 H27 0.97(6) . ?
C7 H7 0.9300 . ?
C7 C6 1.376(10) . ?
C15 H15 0.9300 . ?
C15 C16 1.295(10) . ?
C6 H6 0.9300 . ?
C31 H31 0.9300 . ?
C16 H16A 0.9300 . ?
C16 H16B 0.9300 . ?
C10 H10 0.9300 . ?
O1 C1 1.211(12) . ?
C1 H1 0.9300 . ?

loop_
_geom_torsion_atom_site_label_1
_geom_torsion_atom_site_label_2
_geom_torsion_atom_site_label_3
_geom_torsion_atom_site_label_4
_geom_torsion
_geom_torsion_site_symmetry_1
_geom_torsion_site_symmetry_2
_geom_torsion_site_symmetry_3
_geom_torsion_site_symmetry_4
_geom_torsion_publ_flag
S1 C4 C3 C2 171.6(5) . . . . ?
S1 C8 C9 C10 -172.2(6) . . . . ?
S2 C24 C13 N2 4.7(7) . . . . ?
S2 C24 C13 C28 -174.5(5) . . . . ?
S2 C24 C25 C26 173.2(6) . . . . ?
S2 C20 C19 C18 -169.6(5) . . . . ?
N1 C5 C4 S1 6.3(7) . . . . ?
N1 C5 C4 C3 178.5(5) . . . . ?
N1 C5 C6 C7 -178.0(6) . . . . ?
N1 C32 C8 S1 -5.5(7) . . . . ?
N1 C32 C8 C9 178.5(6) . . . . ?
N1 C32 C12 C11 178.6(6) . . . . ?
N1 C29 C15 C16 3.8(12) . . . . ?
C5 N1 C32 C8 -26.0(8) . . . . ?
C5 N1 C32 C12 155.7(5) . . . . ?
C5 N1 C29 C15 -87.0(7) . . . . ?
C5 C4 C3 C2 -0.8(9) . . . . ?
N2 C21 C22 C23 -178.9(6) . . . . ?
N2 C21 C20 S2 -11.2(7) . . . . ?
N2 C21 C20 C19 176.8(5) . . . . ?
N2 C14 C31 C30 3.9(15) . . . . ?
C32 N1 C5 C4 25.3(8) . . . . ?
C32 N1 C5 C6 -155.9(6) . . . . ?
C32 N1 C29 C15 83.0(8) . . . . ?
C32 C8 C9 C10 3.9(10) . . . . ?
C4 S1 C8 C32 28.7(5) . . . . ?
C4 S1 C8 C9 -155.3(5) . . . . ?
C4 C5 C6 C7 0.8(9) . . . . ?
C4 C3 C2 C7 1.5(10) . . . . ?
C4 C3 C2 C1 -177.1(6) . . . . ?
C8 S1 C4 C5 -29.2(5) . . . . ?
C8 S1 C4 C3 158.4(4) . . . . ?
C8 C32 C12 C11 0.2(9) . . . . ?
C8 C9 C10 C11 -1.4(11) . . . . ?
C21 N2 C14 C31 82.1(9) . . . . ?
C21 N2 C13 C24 29.0(8) . . . . ?
C21 N2 C13 C28 -151.8(6) . . . . ?
C21 C22 C23 C18 1.7(10) . . . . ?
C21 C20 C19 C18 2.4(9) . . . . ?
C3 C2 C7 C6 -1.1(10) . . . . ?
C3 C2 C1 O1 2.2(13) . . . . ?
C2 C7 C6 C5 -0.1(10) . . . . ?
C17 C18 C23 C22 177.1(6) . . . . ?
C17 C18 C19 C20 -179.2(6) . . . . ?
C24 S2 C20 C21 34.8(5) . . . . ?
C24 S2 C20 C19 -152.9(5) . . . . ?
C24 C25 C26 C27 1.8(12) . . . . ?
C22 C21 C20 S2 169.1(4) . . . . ?
C22 C21 C20 C19 -2.9(8) . . . . ?
C14 N2 C21 C22 -10.2(8) . . . . ?
C14 N2 C21 C20 170.1(5) . . . . ?
C14 N2 C13 C24 -166.1(5) . . . . ?
C14 N2 C13 C28 13.1(8) . . . . ?
C20 S2 C24 C13 -31.6(5) . . . . ?
C20 S2 C24 C25 154.0(5) . . . . ?
C20 C21 C22 C23 0.8(9) . . . . ?
C23 C18 C17 O2 -177.1(7) . . . . ?
C23 C18 C19 C20 0.2(9) . . . . ?
C19 C18 C17 O2 2.3(11) . . . . ?
C19 C18 C23 C22 -2.2(10) . . . . ?
C13 N2 C21 C22 154.6(6) . . . . ?
C13 N2 C21 C20 -25.1(8) . . . . ?
C13 N2 C14 C31 -83.4(8) . . . . ?
C13 C24 C25 C26 -1.0(10) . . . . ?
C13 C28 C27 C26 -0.1(12) . . . . ?
C29 N1 C5 C4 -164.9(5) . . . . ?
C29 N1 C5 C6 13.8(8) . . . . ?
C29 N1 C32 C8 164.2(5) . . . . ?
C29 N1 C32 C12 -14.1(8) . . . . ?
C25 C24 C13 N2 178.8(6) . . . . ?
C25 C24 C13 C28 -0.4(9) . . . . ?
C25 C26 C27 C28 -1.3(13) . . . . ?
C12 C32 C8 S1 172.8(5) . . . . ?
C12 C32 C8 C9 -3.1(8) . . . . ?
C12 C11 C10 C9 -1.6(10) . . . . ?
C27 C28 C13 N2 -178.3(6) . . . . ?
C27 C28 C13 C24 0.9(10) . . . . ?
C7 C2 C1 O1 -176.5(8) . . . . ?
C6 C5 C4 S1 -172.5(5) . . . . ?
C6 C5 C4 C3 -0.3(8) . . . . ?
C10 C11 C12 C32 2.2(10) . . . . ?
C1 C2 C7 C6 177.5(7) . . . . ?
